data_2014470
loop_
_publ_author_name
'Wang, Yue'
'Okabe, Nobuo'

_publ_section_title
;
 <i>catena</i>-Poly[[(di-2-pyridylamine)silver(I)]-\m-nicotinato] and
 <i>catena</i>-poly[[(di-2-pyridylamine)silver(I)]-\m-2,6-dihydroxybenzoato]
;
_journal_issue 12
_journal_name_full 'Acta Crystallographica Section C'
_journal_page_first m605
_journal_page_last m608
_journal_paper_doi 10.1107/S0108270104026502
_journal_volume 60
_journal_year 2004
_chemical_formula_iupac '[Ag (C6 H4 N O2) (C10 H9 N3)]'
_chemical_formula_moiety 'C16 H13 Ag N4 O2'
_chemical_formula_sum 'C16 H13 Ag N4 O2'
_chemical_formula_weight 401.17
_chemical_name_systematic
;
catena-Poly[[(di-2-pyridylamine-\k^2^N,N')silver(I)]-\m-nicotinato-
\k^2^N:O]
;
_space_group_IT_number 14
_symmetry_cell_setting monoclinic
_symmetry_space_group_name_Hall '-P 2yn'
_symmetry_space_group_name_H-M 'P 1 21/n 1'
_atom_sites_solution_hydrogens geom
_atom_sites_solution_primary direct
_atom_sites_solution_secondary difmap
_audit_creation_method SHELXL-97
_cell_angle_alpha 90.00
_cell_angle_beta 96.0000(10)
_cell_angle_gamma 90.00
_cell_formula_units_Z 4
_cell_length_a 7.96230(10)
_cell_length_b 8.94870(10)
_cell_length_c 21.8870(10)
_cell_measurement_reflns_used 12577
_cell_measurement_temperature 296
_cell_measurement_theta_max 27.5
_cell_measurement_theta_min 3.0
_cell_volume 1550.95(8)
_computing_cell_refinement 'RAPID-AUTO (Rigaku, 2003)'
_computing_data_collection 'RAPID-AUTO (Rigaku, 2003)'
_computing_data_reduction
; CrystalStructure (Rigaku/MSC, 2004) and
  CRYSTALS (Watkin et al., 1996)
;
_computing_molecular_graphics 'PLATON (Spek, 2003)'
_computing_publication_material WordPerfect
_computing_structure_refinement 'SHELXL97 (Sheldrick, 1997) and WinGX (Farrugia, 1999)'
_computing_structure_solution
; SIR97 (Altomare et al., 1999) and
  DIRDIF99 (Beurskens et al., 1999)
;
_diffrn_ambient_temperature 296
_diffrn_detector_area_resol_mean 10.0
_diffrn_measured_fraction_theta_full 0.980
_diffrn_measured_fraction_theta_max 0.980
_diffrn_measurement_device_type 'Rigaku R-AXIS RAPID'
_diffrn_measurement_method \w
_diffrn_radiation_monochromator graphite
_diffrn_radiation_source 'fine-focus sealed tube'
_diffrn_radiation_type MoK\a
_diffrn_radiation_wavelength 0.71073
_diffrn_reflns_av_R_equivalents 0.017
_diffrn_reflns_av_sigmaI/netI 0.0497
_diffrn_reflns_limit_h_max 10
_diffrn_reflns_limit_h_min -10
_diffrn_reflns_limit_k_max 11
_diffrn_reflns_limit_k_min -11
_diffrn_reflns_limit_l_max 28
_diffrn_reflns_limit_l_min -28
_diffrn_reflns_number 15058
_diffrn_reflns_theta_full 27.57
_diffrn_reflns_theta_max 27.57
_diffrn_reflns_theta_min 3.44
_exptl_absorpt_coefficient_mu 1.314
_exptl_absorpt_correction_T_max 0.877
_exptl_absorpt_correction_T_min 0.649
_exptl_absorpt_correction_type multi-scan
_exptl_absorpt_process_details
;
    (ABSCOR; Higashi, 1995)
;
_exptl_crystal_colour colorless
_exptl_crystal_density_diffrn 1.718
_exptl_crystal_density_method 'not measured'
_exptl_crystal_description prism
_exptl_crystal_F_000 800
_exptl_crystal_size_max 0.30
_exptl_crystal_size_mid 0.10
_exptl_crystal_size_min 0.10
_refine_diff_density_max 0.471
_refine_diff_density_min -0.265
_refine_ls_extinction_method none
_refine_ls_goodness_of_fit_ref 0.904
_refine_ls_hydrogen_treatment constr
_refine_ls_matrix_type full
_refine_ls_number_parameters 208
_refine_ls_number_reflns 3530
_refine_ls_number_restraints 0
_refine_ls_restrained_S_all 0.904
_refine_ls_R_factor_all 0.0300
_refine_ls_R_factor_gt 0.0239
_refine_ls_shift/su_max 0.001
_refine_ls_shift/su_mean 0.000
_refine_ls_structure_factor_coef Fsqd
_refine_ls_weighting_details 'w=1/[\s^2^(Fo^2^)+(0.0291P)^2^] where P=(Fo^2^+2Fc^2^)/3'
_refine_ls_weighting_scheme calc
_refine_ls_wR_factor_gt 0.0539
_refine_ls_wR_factor_ref 0.0547
_reflns_number_gt 2779
_reflns_number_total 3530
_reflns_threshold_expression I>2\s(I)
_cod_data_source_file fg1780.cif
_cod_data_source_block I
_cod_original_sg_symbol_H-M 'P 21/n'
_cod_database_code 2014470

loop_
_symmetry_equiv_pos_as_xyz
'x, y, z'
'-x+1/2, y+1/2, -z+1/2'
'-x, -y, -z'
'x-1/2, -y-1/2, z-1/2'

loop_
_atom_site_label
_atom_site_fract_x
_atom_site_fract_y
_atom_site_fract_z
_atom_site_U_iso_or_equiv
_atom_site_adp_type
_atom_site_calc_flag
_atom_site_refinement_flags
_atom_site_occupancy
_atom_site_disorder_assembly
_atom_site_disorder_group
_atom_site_type_symbol
Ag1 0.233689(19) 0.17553(2) 0.385416(8) 0.05460(7) Uani d . 1 . . Ag
O1 -0.58654(18) 0.3494(2) 0.29926(7) 0.0700(5) Uani d . 1 . . O
O2 -0.47617(17) 0.22560(18) 0.38149(7) 0.0622(4) Uani d . 1 . . O
N1 0.00773(19) 0.29422(18) 0.33394(8) 0.0467(4) Uani d . 1 . . N
N3 0.3099(2) -0.06456(17) 0.51457(7) 0.0467(4) Uani d . 1 . . N
H3 0.3630 -0.1119 0.5449 0.056 Uiso calc R 1 . . H
N11 0.1748(3) 0.1666(2) 0.48968(8) 0.0602(5) Uani d . 1 . . N
N21 0.2491(2) -0.07973(19) 0.40620(8) 0.0514(4) Uani d . 1 . . N
C2 -0.1497(2) 0.2719(2) 0.34789(9) 0.0423(4) Uani d . 1 . . C
H2 -0.1648 0.2061 0.3798 0.051 Uiso calc R 1 . . H
C3 -0.2906(2) 0.3390(2) 0.31856(8) 0.0359(4) Uani d . 1 . . C
C4 -0.2683(2) 0.4402(2) 0.27226(10) 0.0493(5) Uani d . 1 . . C
H4 -0.3603 0.4885 0.2512 0.059 Uiso calc R 1 . . H
C5 -0.1082(3) 0.4676(2) 0.25825(10) 0.0561(6) Uani d . 1 . . C
H5 -0.0895 0.5369 0.2280 0.067 Uiso calc R 1 . . H
C6 0.0257(2) 0.3920(2) 0.28912(9) 0.0493(5) Uani d . 1 . . C
H6 0.1337 0.4101 0.2782 0.059 Uiso calc R 1 . . H
C7 -0.4660(2) 0.3029(2) 0.33416(9) 0.0403(4) Uani d . 1 . . C
C12 0.2511(2) 0.0737(2) 0.53106(9) 0.0425(4) Uani d . 1 . . C
C13 0.2755(3) 0.1092(3) 0.59323(11) 0.0627(6) Uani d . 1 . . C
H13 0.3331 0.0436 0.6210 0.075 Uiso calc R 1 . . H
C14 0.2148(4) 0.2403(3) 0.61315(12) 0.0811(8) Uani d . 1 . . C
H14 0.2296 0.2650 0.6546 0.097 Uiso calc R 1 . . H
C15 0.1310(4) 0.3362(3) 0.57117(14) 0.0843(9) Uani d . 1 . . C
H15 0.0860 0.4257 0.5836 0.101 Uiso calc R 1 . . H
C16 0.1162(4) 0.2960(3) 0.51124(13) 0.0807(8) Uani d . 1 . . C
H16 0.0619 0.3620 0.4829 0.097 Uiso calc R 1 . . H
C22 0.3019(2) -0.1433(2) 0.45989(9) 0.0442(5) Uani d . 1 . . C
C23 0.3547(3) -0.2930(2) 0.46413(12) 0.0635(6) Uani d . 1 . . C
H23 0.3908 -0.3351 0.5021 0.076 Uiso calc R 1 . . H
C24 0.3522(4) -0.3759(3) 0.41163(14) 0.0801(8) Uani d . 1 . . C
H24 0.3871 -0.4751 0.4135 0.096 Uiso calc R 1 . . H
C25 0.2974(4) -0.3114(3) 0.35561(14) 0.0797(8) Uani d . 1 . . C
H25 0.2959 -0.3658 0.3193 0.096 Uiso calc R 1 . . H
C26 0.2462(3) -0.1671(3) 0.35497(12) 0.0679(7) Uani d . 1 . . C
H26 0.2067 -0.1249 0.3174 0.082 Uiso calc R 1 . . H

loop_
_atom_site_aniso_label
_atom_site_aniso_U_11
_atom_site_aniso_U_22
_atom_site_aniso_U_33
_atom_site_aniso_U_12
_atom_site_aniso_U_13
_atom_site_aniso_U_23
Ag1 0.04412(10) 0.06451(12) 0.05617(12) 0.01111(8) 0.01003(7) 0.02146(8)
O1 0.0346(7) 0.1119(14) 0.0626(10) 0.0128(8) 0.0011(7) 0.0200(10)
O2 0.0381(8) 0.0809(11) 0.0685(10) 0.0042(8) 0.0100(7) 0.0295(9)
N1 0.0337(8) 0.0546(10) 0.0520(10) 0.0026(7) 0.0049(7) 0.0160(8)
N3 0.0566(10) 0.0436(10) 0.0398(9) 0.0098(8) 0.0044(8) 0.0071(7)
N11 0.0784(13) 0.0554(12) 0.0482(10) 0.0244(10) 0.0131(9) 0.0060(9)
N21 0.0602(11) 0.0498(11) 0.0444(10) -0.0031(8) 0.0063(8) -0.0002(8)
C2 0.0372(10) 0.0471(11) 0.0431(11) -0.0006(8) 0.0059(8) 0.0133(9)
C3 0.0347(9) 0.0367(10) 0.0365(9) 0.0021(8) 0.0040(8) -0.0026(8)
C4 0.0416(11) 0.0566(13) 0.0485(12) 0.0079(10) -0.0011(9) 0.0121(10)
C5 0.0496(12) 0.0642(14) 0.0545(13) -0.0011(11) 0.0053(10) 0.0270(11)
C6 0.0377(10) 0.0594(13) 0.0515(12) -0.0046(10) 0.0074(9) 0.0131(10)
C7 0.0358(9) 0.0418(11) 0.0435(11) 0.0043(8) 0.0050(8) -0.0072(9)
C12 0.0429(10) 0.0408(11) 0.0450(11) 0.0000(9) 0.0094(9) 0.0034(9)
C13 0.0869(18) 0.0531(13) 0.0467(12) 0.0054(12) 0.0008(12) 0.0002(11)
C14 0.123(2) 0.0655(17) 0.0541(16) 0.0063(17) 0.0071(15) -0.0153(13)
C15 0.117(2) 0.0584(17) 0.0791(19) 0.0260(15) 0.0191(17) -0.0127(14)
C16 0.109(2) 0.0640(17) 0.0697(18) 0.0372(15) 0.0125(16) 0.0073(13)
C22 0.0436(11) 0.0411(11) 0.0493(12) -0.0001(8) 0.0112(9) 0.0018(9)
C23 0.0767(16) 0.0488(13) 0.0663(15) 0.0089(12) 0.0142(13) 0.0040(12)
C24 0.099(2) 0.0517(15) 0.094(2) 0.0061(14) 0.0294(17) -0.0123(15)
C25 0.098(2) 0.0718(19) 0.0720(19) -0.0135(16) 0.0202(16) -0.0269(15)
C26 0.0793(17) 0.0761(19) 0.0484(14) -0.0081(14) 0.0066(12) -0.0058(12)

loop_
_atom_type_symbol
_atom_type_description
_atom_type_scat_dispersion_real
_atom_type_scat_dispersion_imag
_atom_type_scat_source
C C 0.0033 0.0016 'International Tables Vol C Tables 4.2.6.8 and 6.1.1.4'
H H 0.0000 0.0000 'International Tables Vol C Tables 4.2.6.8 and 6.1.1.4'
Ag Ag -0.8971 1.1015 'International Tables Vol C Tables 4.2.6.8 and 6.1.1.4'
N N 0.0061 0.0033 'International Tables Vol C Tables 4.2.6.8 and 6.1.1.4'
O O 0.0106 0.0060 'International Tables Vol C Tables 4.2.6.8 and 6.1.1.4'

loop_
_geom_angle_atom_site_label_1
_geom_angle_atom_site_label_2
_geom_angle_atom_site_label_3
_geom_angle_site_symmetry_1
_geom_angle_site_symmetry_3
_geom_angle
_geom_angle_publ_flag
N1 Ag1 N21 . . 125.12(6) y
N1 Ag1 O2 . 1_655 128.08(5) y
N21 Ag1 O2 . 1_655 99.28(6) y
N1 Ag1 N11 . . 105.36(6) y
N21 Ag1 N11 . . 77.97(6) y
O2 Ag1 N11 1_655 . 109.43(6) y
C7 O2 Ag1 . 1_455 106.39(12) ?
C6 N1 C2 . . 116.24(16) ?
C6 N1 Ag1 . . 121.92(12) ?
C2 N1 Ag1 . . 121.83(13) ?
C12 N3 C22 . . 133.95(17) ?
C12 N3 H3 . . 113.0 ?
C22 N3 H3 . . 113.0 ?
C12 N11 C16 . . 116.6(2) ?
C12 N11 Ag1 . . 123.57(14) ?
C16 N11 Ag1 . . 114.61(15) ?
C22 N21 C26 . . 117.15(19) ?
C22 N21 Ag1 . . 126.55(14) ?
C26 N21 Ag1 . . 113.90(15) ?
N1 C2 C3 . . 124.66(17) ?
N1 C2 H2 . . 117.7 ?
C3 C2 H2 . . 117.7 ?
C2 C3 C4 . . 117.90(17) ?
C2 C3 C7 . . 122.16(17) ?
C4 C3 C7 . . 119.93(16) ?
C5 C4 C3 . . 118.44(18) ?
C5 C4 H4 . . 120.8 ?
C3 C4 H4 . . 120.8 ?
C4 C5 C6 . . 119.69(19) ?
C4 C5 H5 . . 120.2 ?
C6 C5 H5 . . 120.2 ?
N1 C6 C5 . . 123.04(18) ?
N1 C6 H6 . . 118.5 ?
C5 C6 H6 . . 118.5 ?
O1 C7 O2 . . 125.66(19) ?
O1 C7 C3 . . 117.81(18) ?
O2 C7 C3 . . 116.52(17) ?
N11 C12 N3 . . 121.65(18) ?
N11 C12 C13 . . 122.08(19) ?
N3 C12 C13 . . 116.27(18) ?
C14 C13 C12 . . 119.6(2) ?
C14 C13 H13 . . 120.2 ?
C12 C13 H13 . . 120.2 ?
C13 C14 C15 . . 119.2(2) ?
C13 C14 H14 . . 120.4 ?
C15 C14 H14 . . 120.4 ?
C16 C15 C14 . . 117.9(2) ?
C16 C15 H15 . . 121.1 ?
C14 C15 H15 . . 121.1 ?
N11 C16 C15 . . 124.6(2) ?
N11 C16 H16 . . 117.7 ?
C15 C16 H16 . . 117.7 ?
N21 C22 N3 . . 121.78(17) ?
N21 C22 C23 . . 122.0(2) ?
N3 C22 C23 . . 116.22(19) ?
C24 C23 C22 . . 119.0(2) ?
C24 C23 H23 . . 120.5 ?
C22 C23 H23 . . 120.5 ?
C23 C24 C25 . . 119.6(3) ?
C23 C24 H24 . . 120.2 ?
C25 C24 H24 . . 120.2 ?
C26 C25 C24 . . 118.3(3) ?
C26 C25 H25 . . 120.9 ?
C24 C25 H25 . . 120.9 ?
C25 C26 N21 . . 124.0(2) ?
C25 C26 H26 . . 118.0 ?
N21 C26 H26 . . 118.0 ?

loop_
_geom_bond_atom_site_label_1
_geom_bond_atom_site_label_2
_geom_bond_site_symmetry_2
_geom_bond_distance
_geom_bond_publ_flag
Ag1 N1 . 2.2827(15) y
Ag1 N11 . 2.3785(18) y
Ag1 N21 . 2.3298(18) y
Ag1 O2 1_655 2.3636(14) y
O1 C7 . 1.235(2) ?
O2 C7 . 1.255(2) ?
O2 Ag1 1_455 2.3636(14) ?
N1 C6 . 1.334(2) ?
N1 C2 . 1.336(2) ?
N3 C12 . 1.384(2) ?
N3 C22 . 1.385(2) ?
N3 H3 . 0.86 ?
N11 C12 . 1.329(2) ?
N11 C16 . 1.351(3) ?
N21 C22 . 1.333(3) ?
N21 C26 . 1.365(3) ?
C2 C3 . 1.372(3) ?
C2 H2 . 0.93 ?
C3 C4 . 1.385(3) ?
C3 C7 . 1.507(3) ?
C4 C5 . 1.364(3) ?
C4 H4 . 0.93 ?
C5 C6 . 1.378(3) ?
C5 H5 . 0.93 ?
C6 H6 . 0.93 ?
C12 C13 . 1.391(3) ?
C13 C14 . 1.358(4) ?
C13 H13 . 0.93 ?
C14 C15 . 1.378(4) ?
C14 H14 . 0.93 ?
C15 C16 . 1.353(4) ?
C15 H15 . 0.93 ?
C16 H16 . 0.93 ?
C22 C23 . 1.405(3) ?
C23 C24 . 1.366(3) ?
C23 H23 . 0.93 ?
C24 C25 . 1.384(4) ?
C24 H24 . 0.93 ?
C25 C26 . 1.354(3) ?
C25 H25 . 0.93 ?
C26 H26 . 0.93 ?

loop_
_geom_hbond_atom_site_label_D
_geom_hbond_atom_site_label_H
_geom_hbond_atom_site_label_A
_geom_hbond_site_symmetry_A
_geom_hbond_distance_DH
_geom_hbond_distance_HA
_geom_hbond_distance_DA
_geom_hbond_angle_DHA
_geom_hbond_publ_flag
N3 H3 O2 3_556 0.86 2.03 2.894(2) 176.9 y
C6 H6 O1 1_655 0.93 2.29 3.096(2) 144.2 y
